data_1564843
loop_
_publ_author_name
'Han, Jingqi'
'Cheng, Shun-Cheung'
'Yiu, Shek-Man'
'Tse, Man-Kit'
'Ko, Chi-Chiu'

_publ_section_title
;
 Luminescent Monomeric and Dimeric Ru(II) Acyclic Carbene Complexes as
 Selective Sensors for NH3/Amine Vapor and Humidity
;
_journal_name_full 'Chemical Science'
_journal_paper_doi 10.1039/D1SC04074J
_journal_year 2021
_chemical_formula_sum 'C37 H33 Cl F3 N7 O3 Ru S'
_chemical_formula_weight 849.28
_space_group_crystal_system triclinic
_space_group_IT_number 2
_space_group_name_Hall '-P 1'
_space_group_name_H-M_alt 'P -1'
_atom_sites_solution_hydrogens geom
_audit_creation_method SHELXL-2016/6
_audit_update_record
;
2021-04-09 deposited with the CCDC.	2021-10-04 downloaded from the CCDC.
;
_cell_angle_alpha 84.7950(10)
_cell_angle_beta 85.957(2)
_cell_angle_gamma 63.4900(10)
_cell_formula_units_Z 2
_cell_length_a 10.8630(5)
_cell_length_b 11.2065(5)
_cell_length_c 16.9747(8)
_cell_measurement_reflns_used 8199
_cell_measurement_temperature 193(2)
_cell_measurement_theta_max 26.33
_cell_measurement_theta_min 2.38
_cell_volume 1840.49(15)
_computing_cell_refinement 'Bruker Saint'
_computing_data_collection 'Bruker Apex3'
_computing_data_reduction 'Bruker Saint'
_computing_structure_refinement 'SHELXL-2016/6 (Sheldrick, 2016)'
_computing_structure_solution 'SHELXT 2014/5 (Sheldrick, 2014)'
_diffrn_ambient_temperature 193(2)
_diffrn_measured_fraction_theta_full 0.995
_diffrn_measured_fraction_theta_max 0.995
_diffrn_measurement_device_type 'Bruker D8 Venture Photon II'
_diffrn_measurement_method 'phi and omega scans'
_diffrn_radiation_type MoK\a
_diffrn_radiation_wavelength 0.71073
_diffrn_reflns_av_R_equivalents 0.0516
_diffrn_reflns_av_unetI/netI 0.0611
_diffrn_reflns_Laue_measured_fraction_full 0.995
_diffrn_reflns_Laue_measured_fraction_max 0.995
_diffrn_reflns_limit_h_max 13
_diffrn_reflns_limit_h_min -13
_diffrn_reflns_limit_k_max 13
_diffrn_reflns_limit_k_min -14
_diffrn_reflns_limit_l_max 20
_diffrn_reflns_limit_l_min -21
_diffrn_reflns_number 20290
_diffrn_reflns_point_group_measured_fraction_full 0.995
_diffrn_reflns_point_group_measured_fraction_max 0.995
_diffrn_reflns_theta_full 25.242
_diffrn_reflns_theta_max 26.386
_diffrn_reflns_theta_min 2.296
_diffrn_source 'micro focus'
_exptl_absorpt_coefficient_mu 0.618
_exptl_absorpt_correction_T_max 0.7454
_exptl_absorpt_correction_T_min 0.6675
_exptl_absorpt_correction_type multi-scan
_exptl_absorpt_process_details
;
 SADABS 2016/2: Krause, L., Herbst-Irmer, R., Sheldrick G.M. & Stalke D.,
 J. Appl. Cryst. 48 (2015) 3-10
;
_exptl_crystal_colour red
_exptl_crystal_density_diffrn 1.532
_exptl_crystal_description block
_exptl_crystal_F_000 864
_exptl_crystal_size_max 0.45
_exptl_crystal_size_mid 0.31
_exptl_crystal_size_min 0.02
_refine_diff_density_max 0.902
_refine_diff_density_min -0.914
_refine_diff_density_rms 0.091
_refine_ls_extinction_method none
_refine_ls_goodness_of_fit_ref 1.033
_refine_ls_hydrogen_treatment constr
_refine_ls_matrix_type full
_refine_ls_number_parameters 482
_refine_ls_number_reflns 7501
_refine_ls_number_restraints 0
_refine_ls_restrained_S_all 1.033
_refine_ls_R_factor_all 0.0641
_refine_ls_R_factor_gt 0.0460
_refine_ls_shift/su_max 0.002
_refine_ls_shift/su_mean 0.000
_refine_ls_structure_factor_coef Fsqd
_refine_ls_weighting_details 'w=1/[\s^2^(Fo^2^)+(0.0453P)^2^+2.0526P] where P=(Fo^2^+2Fc^2^)/3'
_refine_ls_weighting_scheme calc
_refine_ls_wR_factor_gt 0.1021
_refine_ls_wR_factor_ref 0.1136
_reflns_Friedel_coverage 0.000
_reflns_number_gt 6084
_reflns_number_total 7501
_reflns_threshold_expression 'I > 2\s(I)'
_cod_data_source_file d1sc04074j3.cif
_cod_data_source_block 1_a_CCDC1
_cod_database_code 1564843
_shelx_shelxl_version_number 2016/6
_shelx_space_group_comment
;
The symmetry employed for this shelxl refinement is uniquely defined
by the following loop, which should always be used as a source of
symmetry information in preference to the above space-group names.
They are only intended as comments.
;

loop_
_space_group_symop_operation_xyz
'x, y, z'
'-x, -y, -z'

loop_
_atom_site_label
_atom_site_type_symbol
_atom_site_fract_x
_atom_site_fract_y
_atom_site_fract_z
_atom_site_U_iso_or_equiv
_atom_site_adp_type
_atom_site_occupancy
_atom_site_site_symmetry_order
_atom_site_calc_flag
_atom_site_refinement_flags_posn
_atom_site_refinement_flags_adp
_atom_site_refinement_flags_occupancy
_atom_site_disorder_assembly
_atom_site_disorder_group
Ru1 Ru 0.44813(3) 0.26614(3) 0.79638(2) 0.02450(10) Uani 1 1 d . . . . .
Cl1 Cl 1.18073(14) -0.1174(2) 0.81651(13) 0.1192(8) Uani 1 1 d . . . . .
N1 N 0.2533(3) 0.3164(3) 0.84523(16) 0.0272(6) Uani 1 1 d . . . . .
N2 N 0.3731(3) 0.1376(3) 0.93078(16) 0.0281(6) Uani 1 1 d . . . . .
H2 H 0.378003 0.079145 0.970186 0.034 Uiso 1 1 calc R U . . .
N3 N 0.6027(3) 0.0300(3) 0.92001(17) 0.0296(7) Uani 1 1 d . . . . .
N4 N 0.4188(3) 0.1508(3) 0.71848(16) 0.0270(6) Uani 1 1 d . . . . .
N5 N 0.3822(3) 0.3994(3) 0.69273(16) 0.0279(6) Uani 1 1 d . . . . .
N6 N 0.6435(3) 0.2292(3) 0.75558(16) 0.0280(6) Uani 1 1 d . . . . .
N7 N 0.4802(3) 0.4028(3) 0.85327(16) 0.0273(6) Uani 1 1 d . . . . .
C1 C 0.1343(4) 0.4209(4) 0.8221(2) 0.0356(9) Uani 1 1 d . . . . .
H1 H 0.136941 0.475742 0.776558 0.043 Uiso 1 1 calc R U . . .
C2 C 0.0102(4) 0.4515(4) 0.8612(3) 0.0425(10) Uani 1 1 d . . . . .
H2A H -0.070850 0.526595 0.843592 0.051 Uiso 1 1 calc R U . . .
C3 C 0.0054(4) 0.3696(4) 0.9276(3) 0.0447(10) Uani 1 1 d . . . . .
H3 H -0.079196 0.387877 0.955762 0.054 Uiso 1 1 calc R U . . .
C4 C 0.1241(4) 0.2632(4) 0.9513(2) 0.0405(9) Uani 1 1 d . . . . .
H4 H 0.122599 0.206366 0.995985 0.049 Uiso 1 1 calc R U . . .
C5 C 0.2482(4) 0.2379(3) 0.9096(2) 0.0287(8) Uani 1 1 d . . . . .
C6 C 0.4938(4) 0.1279(3) 0.88959(19) 0.0252(7) Uani 1 1 d . . . . .
C7 C 0.7359(4) 0.0017(3) 0.8925(2) 0.0297(8) Uani 1 1 d . . . . .
C8 C 0.8052(4) 0.0715(4) 0.9148(2) 0.0417(10) Uani 1 1 d . . . . .
H8 H 0.757656 0.146227 0.945951 0.050 Uiso 1 1 calc R U . . .
C9 C 0.9416(5) 0.0343(6) 0.8927(3) 0.0606(14) Uani 1 1 d . . . . .
H9 H 0.987284 0.083514 0.907595 0.073 Uiso 1 1 calc R U . . .
C10 C 1.0107(5) -0.0760(5) 0.8483(3) 0.0578(14) Uani 1 1 d . . . . .
C11 C 0.9468(5) -0.1474(4) 0.8263(3) 0.0566(13) Uani 1 1 d . . . . .
H11 H 0.995630 -0.222933 0.796046 0.068 Uiso 1 1 calc R U . . .
C12 C 0.8109(4) -0.1093(4) 0.8483(2) 0.0417(10) Uani 1 1 d . . . . .
H12 H 0.766793 -0.159793 0.832968 0.050 Uiso 1 1 calc R U . . .
C13 C 0.4323(4) 0.0253(3) 0.7343(2) 0.0310(8) Uani 1 1 d . . . . .
H13 H 0.457431 -0.015467 0.786003 0.037 Uiso 1 1 calc R U . . .
C14 C 0.4116(4) -0.0465(3) 0.6797(2) 0.0345(9) Uani 1 1 d . . . . .
H14 H 0.423041 -0.134665 0.694144 0.041 Uiso 1 1 calc R U . . .
C15 C 0.3741(4) 0.0088(3) 0.6036(2) 0.0315(8) Uani 1 1 d . . . . .
C16 C 0.3604(4) 0.1379(3) 0.5868(2) 0.0297(8) Uani 1 1 d . . . . .
H16 H 0.335675 0.179697 0.535320 0.036 Uiso 1 1 calc R U . . .
C17 C 0.3821(4) 0.2064(3) 0.64382(19) 0.0256(7) Uani 1 1 d . . . . .
C18 C 0.3663(4) 0.3446(3) 0.6290(2) 0.0266(7) Uani 1 1 d . . . . .
C19 C 0.3368(4) 0.4140(3) 0.5554(2) 0.0328(8) Uani 1 1 d . . . . .
H19 H 0.326386 0.372583 0.511552 0.039 Uiso 1 1 calc R U . . .
C20 C 0.3224(4) 0.5437(4) 0.5459(2) 0.0377(9) Uani 1 1 d . . . . .
C21 C 0.3379(5) 0.5989(4) 0.6115(2) 0.0428(10) Uani 1 1 d . . . . .
H21 H 0.328610 0.687658 0.607313 0.051 Uiso 1 1 calc R U . . .
C22 C 0.3670(4) 0.5255(3) 0.6834(2) 0.0361(9) Uani 1 1 d . . . . .
H22 H 0.376664 0.565752 0.727945 0.043 Uiso 1 1 calc R U . . .
C23 C 0.3477(5) -0.0650(4) 0.5431(2) 0.0444(10) Uani 1 1 d . . . . .
H23A H 0.339602 -0.016835 0.491103 0.067 Uiso 1 1 calc R U . . .
H23B H 0.261959 -0.071878 0.557344 0.067 Uiso 1 1 calc R U . . .
H23C H 0.424183 -0.154863 0.541136 0.067 Uiso 1 1 calc R U . . .
C24 C 0.2875(5) 0.6217(4) 0.4670(2) 0.0513(12) Uani 1 1 d . . . . .
H24A H 0.342326 0.671548 0.457113 0.077 Uiso 1 1 calc R U . . .
H24B H 0.189424 0.684309 0.467280 0.077 Uiso 1 1 calc R U . . .
H24C H 0.308100 0.560008 0.425164 0.077 Uiso 1 1 calc R U . . .
C25 C 0.7269(4) 0.1311(3) 0.7096(2) 0.0342(9) Uani 1 1 d . . . . .
H25 H 0.697126 0.068267 0.695584 0.041 Uiso 1 1 calc R U . . .
C26 C 0.8549(4) 0.1185(4) 0.6818(2) 0.0438(10) Uani 1 1 d . . . . .
H26 H 0.911773 0.046647 0.650337 0.053 Uiso 1 1 calc R U . . .
C27 C 0.9004(4) 0.2097(4) 0.6995(2) 0.0415(10) Uani 1 1 d . . . . .
C28 C 0.8127(4) 0.3126(4) 0.7450(2) 0.0401(9) Uani 1 1 d . . . . .
H28 H 0.839073 0.378938 0.757071 0.048 Uiso 1 1 calc R U . . .
C29 C 0.6869(4) 0.3201(3) 0.7732(2) 0.0315(8) Uani 1 1 d . . . . .
C30 C 0.5916(4) 0.4213(3) 0.8257(2) 0.0304(8) Uani 1 1 d . . . . .
C31 C 0.6100(4) 0.5302(4) 0.8457(2) 0.0372(9) Uani 1 1 d . . . . .
H31 H 0.687760 0.541686 0.824745 0.045 Uiso 1 1 calc R U . . .
C32 C 0.5168(5) 0.6209(4) 0.8954(2) 0.0397(9) Uani 1 1 d . . . . .
C33 C 0.4053(4) 0.5984(4) 0.9252(2) 0.0387(9) Uani 1 1 d . . . . .
H33 H 0.339466 0.657512 0.960727 0.046 Uiso 1 1 calc R U . . .
C34 C 0.3910(4) 0.4902(3) 0.9030(2) 0.0333(8) Uani 1 1 d . . . . .
H34 H 0.314277 0.476880 0.923868 0.040 Uiso 1 1 calc R U . . .
C35 C 1.0395(5) 0.1976(5) 0.6705(3) 0.0645(14) Uani 1 1 d . . . . .
H35A H 1.067214 0.249019 0.702836 0.097 Uiso 1 1 calc R U . . .
H35B H 1.034590 0.232418 0.615113 0.097 Uiso 1 1 calc R U . . .
H35C H 1.107225 0.103408 0.674585 0.097 Uiso 1 1 calc R U . . .
C36 C 0.5330(6) 0.7405(4) 0.9160(3) 0.0570(13) Uani 1 1 d . . . . .
H36A H 0.442884 0.818759 0.915918 0.085 Uiso 1 1 calc R U . . .
H36B H 0.595122 0.757271 0.876823 0.085 Uiso 1 1 calc R U . . .
H36C H 0.571403 0.723586 0.968632 0.085 Uiso 1 1 calc R U . . .
S1 S -0.23487(12) 0.72638(10) 0.65480(6) 0.0436(3) Uani 1 1 d . . . . .
F1 F -0.0566(4) 0.6699(4) 0.5365(2) 0.1139(15) Uani 1 1 d . . . . .
F2 F 0.0268(4) 0.6576(5) 0.6481(2) 0.1215(16) Uani 1 1 d . . . . .
F3 F -0.0266(5) 0.5057(4) 0.6202(3) 0.145(2) Uani 1 1 d . . . . .
O1 O -0.2224(4) 0.6780(3) 0.73552(17) 0.0573(8) Uani 1 1 d . . . . .
O2 O -0.2564(4) 0.8625(3) 0.6407(2) 0.0750(11) Uani 1 1 d . . . . .
O3 O -0.3189(4) 0.6917(4) 0.6100(2) 0.0739(11) Uani 1 1 d . . . . .
C37 C -0.0659(6) 0.6363(6) 0.6124(3) 0.0726(16) Uani 1 1 d . . . . .

loop_
_atom_site_aniso_label
_atom_site_aniso_U_11
_atom_site_aniso_U_22
_atom_site_aniso_U_33
_atom_site_aniso_U_23
_atom_site_aniso_U_13
_atom_site_aniso_U_12
Ru1 0.03158(17) 0.02365(14) 0.02069(15) 0.00389(10) -0.00436(11) -0.01488(12)
Cl1 0.0305(7) 0.1274(14) 0.1610(18) 0.0616(13) 0.0104(9) -0.0150(8)
N1 0.0327(16) 0.0247(14) 0.0255(15) 0.0042(11) -0.0077(12) -0.0140(12)
N2 0.0308(16) 0.0304(15) 0.0241(15) 0.0100(12) -0.0042(12) -0.0162(13)
N3 0.0314(16) 0.0291(15) 0.0266(15) 0.0077(12) -0.0026(12) -0.0136(13)
N4 0.0296(16) 0.0248(14) 0.0271(15) 0.0025(11) -0.0016(12) -0.0132(12)
N5 0.0363(17) 0.0254(14) 0.0240(15) 0.0051(11) -0.0064(13) -0.0160(13)
N6 0.0336(17) 0.0258(14) 0.0224(14) 0.0022(11) -0.0016(12) -0.0118(13)
N7 0.0340(16) 0.0290(14) 0.0209(14) 0.0029(11) -0.0040(12) -0.0162(13)
C1 0.039(2) 0.0323(19) 0.038(2) 0.0090(16) -0.0124(17) -0.0179(17)
C2 0.027(2) 0.040(2) 0.053(3) 0.0095(19) -0.0111(18) -0.0090(17)
C3 0.031(2) 0.052(2) 0.048(2) 0.008(2) -0.0034(18) -0.0169(19)
C4 0.034(2) 0.045(2) 0.040(2) 0.0096(18) -0.0025(17) -0.0172(18)
C5 0.0305(19) 0.0300(17) 0.0278(18) 0.0026(14) -0.0061(15) -0.0155(15)
C6 0.0320(19) 0.0260(16) 0.0224(17) 0.0009(13) -0.0036(14) -0.0171(15)
C7 0.0310(19) 0.0292(17) 0.0250(17) 0.0111(14) -0.0060(15) -0.0114(15)
C8 0.045(2) 0.047(2) 0.038(2) 0.0006(18) -0.0028(18) -0.024(2)
C9 0.053(3) 0.085(4) 0.062(3) 0.028(3) -0.025(2) -0.050(3)
C10 0.032(2) 0.063(3) 0.061(3) 0.025(3) -0.001(2) -0.011(2)
C11 0.052(3) 0.039(2) 0.056(3) 0.007(2) 0.016(2) -0.004(2)
C12 0.048(2) 0.039(2) 0.035(2) 0.0023(17) 0.0025(19) -0.0182(19)
C13 0.039(2) 0.0262(17) 0.0305(19) 0.0038(14) -0.0018(16) -0.0183(16)
C14 0.038(2) 0.0247(17) 0.041(2) -0.0038(15) 0.0034(17) -0.0145(16)
C15 0.035(2) 0.0318(18) 0.0311(19) -0.0047(15) 0.0012(16) -0.0181(16)
C16 0.037(2) 0.0320(18) 0.0246(17) -0.0014(14) -0.0018(15) -0.0190(16)
C17 0.0280(18) 0.0268(16) 0.0243(17) 0.0027(13) -0.0029(14) -0.0146(14)
C18 0.0278(18) 0.0279(17) 0.0262(17) 0.0007(14) -0.0018(14) -0.0146(15)
C19 0.039(2) 0.0342(19) 0.0269(18) 0.0052(15) -0.0061(16) -0.0188(17)
C20 0.049(2) 0.0352(19) 0.030(2) 0.0132(16) -0.0112(17) -0.0213(18)
C21 0.062(3) 0.0327(19) 0.043(2) 0.0123(17) -0.015(2) -0.030(2)
C22 0.056(3) 0.0283(18) 0.0302(19) 0.0047(15) -0.0101(18) -0.0246(18)
C23 0.062(3) 0.041(2) 0.041(2) -0.0053(18) -0.001(2) -0.032(2)
C24 0.072(3) 0.049(2) 0.038(2) 0.0192(19) -0.017(2) -0.033(2)
C25 0.040(2) 0.0289(18) 0.0283(19) 0.0061(15) -0.0038(16) -0.0115(16)
C26 0.044(2) 0.035(2) 0.039(2) 0.0064(17) 0.0048(19) -0.0077(18)
C27 0.034(2) 0.043(2) 0.042(2) 0.0095(18) -0.0003(18) -0.0140(18)
C28 0.038(2) 0.044(2) 0.042(2) 0.0075(18) -0.0030(18) -0.0236(19)
C29 0.037(2) 0.0327(18) 0.0299(19) 0.0068(15) -0.0058(16) -0.0205(17)
C30 0.038(2) 0.0339(18) 0.0225(17) 0.0060(14) -0.0074(15) -0.0189(16)
C31 0.046(2) 0.042(2) 0.037(2) 0.0013(17) -0.0050(18) -0.0307(19)
C32 0.059(3) 0.036(2) 0.032(2) -0.0005(16) -0.0091(19) -0.028(2)
C33 0.050(2) 0.0343(19) 0.034(2) -0.0052(16) 0.0003(18) -0.0198(19)
C34 0.041(2) 0.0337(18) 0.0267(18) -0.0025(15) -0.0002(16) -0.0186(17)
C35 0.041(3) 0.069(3) 0.078(4) 0.002(3) 0.012(2) -0.022(2)
C36 0.085(4) 0.052(3) 0.057(3) -0.008(2) -0.002(3) -0.050(3)
S1 0.0501(6) 0.0461(6) 0.0319(5) -0.0045(4) -0.0040(5) -0.0181(5)
F1 0.091(3) 0.157(4) 0.054(2) -0.005(2) 0.0285(19) -0.025(3)
F2 0.054(2) 0.199(5) 0.104(3) -0.014(3) 0.001(2) -0.048(3)
F3 0.138(4) 0.062(2) 0.165(4) -0.019(3) 0.023(3) 0.018(2)
O1 0.072(2) 0.074(2) 0.0336(16) 0.0061(15) -0.0042(15) -0.0403(18)
O2 0.094(3) 0.0400(17) 0.076(2) -0.0008(17) 0.001(2) -0.0180(18)
O3 0.072(3) 0.098(3) 0.060(2) -0.028(2) -0.0115(19) -0.040(2)
C37 0.058(3) 0.074(4) 0.057(3) -0.002(3) 0.000(3) -0.005(3)

loop_
_atom_type_symbol
_atom_type_description
_atom_type_scat_dispersion_real
_atom_type_scat_dispersion_imag
_atom_type_scat_source
C C 0.0033 0.0016 'International Tables Vol C Tables 4.2.6.8 and 6.1.1.4'
H H 0.0000 0.0000 'International Tables Vol C Tables 4.2.6.8 and 6.1.1.4'
F F 0.0171 0.0103 'International Tables Vol C Tables 4.2.6.8 and 6.1.1.4'
N N 0.0061 0.0033 'International Tables Vol C Tables 4.2.6.8 and 6.1.1.4'
O O 0.0106 0.0060 'International Tables Vol C Tables 4.2.6.8 and 6.1.1.4'
Ru Ru -1.2594 0.8363 'International Tables Vol C Tables 4.2.6.8 and 6.1.1.4'
S S 0.1246 0.1234 'International Tables Vol C Tables 4.2.6.8 and 6.1.1.4'
Cl Cl 0.1484 0.1585 'International Tables Vol C Tables 4.2.6.8 and 6.1.1.4'

loop_
_geom_angle_atom_site_label_1
_geom_angle_atom_site_label_2
_geom_angle_atom_site_label_3
_geom_angle
_geom_angle_site_symmetry_1
_geom_angle_site_symmetry_3
_geom_angle_publ_flag
C6 Ru1 N7 95.74(12) . . ?
C6 Ru1 N6 99.80(12) . . ?
N7 Ru1 N6 78.77(12) . . ?
C6 Ru1 N1 79.91(12) . . ?
N7 Ru1 N1 95.34(11) . . ?
N6 Ru1 N1 174.06(11) . . ?
C6 Ru1 N4 95.42(12) . . ?
N7 Ru1 N4 168.35(10) . . ?
N6 Ru1 N4 96.00(11) . . ?
N1 Ru1 N4 89.92(11) . . ?
C6 Ru1 N5 171.82(12) . . ?
N7 Ru1 N5 91.61(11) . . ?
N6 Ru1 N5 85.13(11) . . ?
N1 Ru1 N5 95.86(11) . . ?
N4 Ru1 N5 77.48(11) . . ?
C5 N1 C1 118.0(3) . . ?
C5 N1 Ru1 114.8(2) . . ?
C1 N1 Ru1 127.2(2) . . ?
C5 N2 C6 120.0(3) . . ?
C5 N2 H2 120.0 . . ?
C6 N2 H2 120.0 . . ?
C6 N3 C7 123.0(3) . . ?
C13 N4 C17 116.7(3) . . ?
C13 N4 Ru1 126.3(2) . . ?
C17 N4 Ru1 117.0(2) . . ?
C22 N5 C18 117.9(3) . . ?
C22 N5 Ru1 126.9(2) . . ?
C18 N5 Ru1 114.9(2) . . ?
C25 N6 C29 117.8(3) . . ?
C25 N6 Ru1 126.7(3) . . ?
C29 N6 Ru1 115.4(2) . . ?
C34 N7 C30 117.6(3) . . ?
C34 N7 Ru1 126.3(3) . . ?
C30 N7 Ru1 114.9(2) . . ?
N1 C1 C2 123.2(3) . . ?
N1 C1 H1 118.4 . . ?
C2 C1 H1 118.4 . . ?
C1 C2 C3 118.6(3) . . ?
C1 C2 H2A 120.7 . . ?
C3 C2 H2A 120.7 . . ?
C4 C3 C2 118.9(4) . . ?
C4 C3 H3 120.5 . . ?
C2 C3 H3 120.5 . . ?
C3 C4 C5 119.9(4) . . ?
C3 C4 H4 120.0 . . ?
C5 C4 H4 120.0 . . ?
N1 C5 N2 114.4(3) . . ?
N1 C5 C4 121.4(3) . . ?
N2 C5 C4 124.2(3) . . ?
N3 C6 N2 111.2(3) . . ?
N3 C6 Ru1 138.0(3) . . ?
N2 C6 Ru1 110.8(2) . . ?
N3 C7 C8 122.2(3) . . ?
N3 C7 C12 120.1(4) . . ?
C8 C7 C12 117.3(4) . . ?
C9 C8 C7 121.3(4) . . ?
C9 C8 H8 119.3 . . ?
C7 C8 H8 119.3 . . ?
C8 C9 C10 119.0(5) . . ?
C8 C9 H9 120.5 . . ?
C10 C9 H9 120.5 . . ?
C11 C10 C9 121.2(4) . . ?
C11 C10 Cl1 120.1(4) . . ?
C9 C10 Cl1 118.6(4) . . ?
C10 C11 C12 119.5(4) . . ?
C10 C11 H11 120.3 . . ?
C12 C11 H11 120.3 . . ?
C11 C12 C7 121.7(4) . . ?
C11 C12 H12 119.2 . . ?
C7 C12 H12 119.2 . . ?
N4 C13 C14 123.5(3) . . ?
N4 C13 H13 118.3 . . ?
C14 C13 H13 118.3 . . ?
C13 C14 C15 120.5(3) . . ?
C13 C14 H14 119.8 . . ?
C15 C14 H14 119.8 . . ?
C14 C15 C16 116.3(3) . . ?
C14 C15 C23 122.0(3) . . ?
C16 C15 C23 121.7(3) . . ?
C17 C16 C15 121.2(3) . . ?
C17 C16 H16 119.4 . . ?
C15 C16 H16 119.4 . . ?
N4 C17 C16 121.8(3) . . ?
N4 C17 C18 115.2(3) . . ?
C16 C17 C18 123.0(3) . . ?
N5 C18 C19 122.0(3) . . ?
N5 C18 C17 115.0(3) . . ?
C19 C18 C17 123.0(3) . . ?
C20 C19 C18 119.9(3) . . ?
C20 C19 H19 120.0 . . ?
C18 C19 H19 120.0 . . ?
C21 C20 C19 117.5(3) . . ?
C21 C20 C24 121.6(3) . . ?
C19 C20 C24 120.8(4) . . ?
C20 C21 C22 120.1(3) . . ?
C20 C21 H21 119.9 . . ?
C22 C21 H21 119.9 . . ?
N5 C22 C21 122.6(3) . . ?
N5 C22 H22 118.7 . . ?
C21 C22 H22 118.7 . . ?
C15 C23 H23A 109.5 . . ?
C15 C23 H23B 109.5 . . ?
H23A C23 H23B 109.5 . . ?
C15 C23 H23C 109.5 . . ?
H23A C23 H23C 109.5 . . ?
H23B C23 H23C 109.5 . . ?
C20 C24 H24A 109.5 . . ?
C20 C24 H24B 109.5 . . ?
H24A C24 H24B 109.5 . . ?
C20 C24 H24C 109.5 . . ?
H24A C24 H24C 109.5 . . ?
H24B C24 H24C 109.5 . . ?
N6 C25 C26 122.3(4) . . ?
N6 C25 H25 118.8 . . ?
C26 C25 H25 118.8 . . ?
C27 C26 C25 120.4(4) . . ?
C27 C26 H26 119.8 . . ?
C25 C26 H26 119.8 . . ?
C26 C27 C28 117.1(4) . . ?
C26 C27 C35 121.4(4) . . ?
C28 C27 C35 121.4(4) . . ?
C27 C28 C29 120.7(4) . . ?
C27 C28 H28 119.6 . . ?
C29 C28 H28 119.6 . . ?
N6 C29 C28 121.6(4) . . ?
N6 C29 C30 114.3(3) . . ?
C28 C29 C30 124.1(4) . . ?
N7 C30 C31 121.5(3) . . ?
N7 C30 C29 114.8(3) . . ?
C31 C30 C29 123.7(3) . . ?
C32 C31 C30 120.6(4) . . ?
C32 C31 H31 119.7 . . ?
C30 C31 H31 119.7 . . ?
C31 C32 C33 117.3(4) . . ?
C31 C32 C36 121.4(4) . . ?
C33 C32 C36 121.3(4) . . ?
C34 C33 C32 119.8(4) . . ?
C34 C33 H33 120.1 . . ?
C32 C33 H33 120.1 . . ?
N7 C34 C33 123.1(4) . . ?
N7 C34 H34 118.4 . . ?
C33 C34 H34 118.4 . . ?
C27 C35 H35A 109.5 . . ?
C27 C35 H35B 109.5 . . ?
H35A C35 H35B 109.5 . . ?
C27 C35 H35C 109.5 . . ?
H35A C35 H35C 109.5 . . ?
H35B C35 H35C 109.5 . . ?
C32 C36 H36A 109.5 . . ?
C32 C36 H36B 109.5 . . ?
H36A C36 H36B 109.5 . . ?
C32 C36 H36C 109.5 . . ?
H36A C36 H36C 109.5 . . ?
H36B C36 H36C 109.5 . . ?
O1 S1 O3 115.3(2) . . ?
O1 S1 O2 115.0(2) . . ?
O3 S1 O2 114.4(2) . . ?
O1 S1 C37 104.0(2) . . ?
O3 S1 C37 103.6(3) . . ?
O2 S1 C37 102.1(3) . . ?
F1 C37 F3 107.8(5) . . ?
F1 C37 F2 106.7(6) . . ?
F3 C37 F2 106.5(5) . . ?
F1 C37 S1 112.9(4) . . ?
F3 C37 S1 111.1(5) . . ?
F2 C37 S1 111.5(4) . . ?

loop_
_geom_bond_atom_site_label_1
_geom_bond_atom_site_label_2
_geom_bond_distance
_geom_bond_site_symmetry_2
_geom_bond_publ_flag
Ru1 C6 2.032(3) . ?
Ru1 N7 2.047(3) . ?
Ru1 N6 2.053(3) . ?
Ru1 N1 2.063(3) . ?
Ru1 N4 2.064(3) . ?
Ru1 N5 2.141(3) . ?
Cl1 C10 1.748(5) . ?
N1 C5 1.353(4) . ?
N1 C1 1.355(4) . ?
N2 C5 1.366(4) . ?
N2 C6 1.406(4) . ?
N2 H2 0.8800 . ?
N3 C6 1.301(4) . ?
N3 C7 1.392(5) . ?
N4 C13 1.351(4) . ?
N4 C17 1.364(4) . ?
N5 C22 1.343(4) . ?
N5 C18 1.349(4) . ?
N6 C25 1.344(5) . ?
N6 C29 1.361(5) . ?
N7 C34 1.341(4) . ?
N7 C30 1.361(5) . ?
C1 C2 1.370(5) . ?
C1 H1 0.9500 . ?
C2 C3 1.402(6) . ?
C2 H2A 0.9500 . ?
C3 C4 1.363(5) . ?
C3 H3 0.9500 . ?
C4 C5 1.399(5) . ?
C4 H4 0.9500 . ?
C7 C8 1.394(6) . ?
C7 C12 1.397(5) . ?
C8 C9 1.382(6) . ?
C8 H8 0.9500 . ?
C9 C10 1.385(7) . ?
C9 H9 0.9500 . ?
C10 C11 1.360(7) . ?
C11 C12 1.374(6) . ?
C11 H11 0.9500 . ?
C12 H12 0.9500 . ?
C13 C14 1.372(5) . ?
C13 H13 0.9500 . ?
C14 C15 1.387(5) . ?
C14 H14 0.9500 . ?
C15 C16 1.391(5) . ?
C15 C23 1.493(5) . ?
C16 C17 1.382(5) . ?
C16 H16 0.9500 . ?
C17 C18 1.480(4) . ?
C18 C19 1.388(5) . ?
C19 C20 1.387(5) . ?
C19 H19 0.9500 . ?
C20 C21 1.377(6) . ?
C20 C24 1.505(5) . ?
C21 C22 1.380(5) . ?
C21 H21 0.9500 . ?
C22 H22 0.9500 . ?
C23 H23A 0.9800 . ?
C23 H23B 0.9800 . ?
C23 H23C 0.9800 . ?
C24 H24A 0.9800 . ?
C24 H24B 0.9800 . ?
C24 H24C 0.9800 . ?
C25 C26 1.385(6) . ?
C25 H25 0.9500 . ?
C26 C27 1.380(6) . ?
C26 H26 0.9500 . ?
C27 C28 1.383(6) . ?
C27 C35 1.506(6) . ?
C28 C29 1.384(5) . ?
C28 H28 0.9500 . ?
C29 C30 1.470(5) . ?
C30 C31 1.395(5) . ?
C31 C32 1.374(6) . ?
C31 H31 0.9500 . ?
C32 C33 1.397(6) . ?
C32 C36 1.501(5) . ?
C33 C34 1.376(5) . ?
C33 H33 0.9500 . ?
C34 H34 0.9500 . ?
C35 H35A 0.9800 . ?
C35 H35B 0.9800 . ?
C35 H35C 0.9800 . ?
C36 H36A 0.9800 . ?
C36 H36B 0.9800 . ?
C36 H36C 0.9800 . ?
S1 O1 1.420(3) . ?
S1 O3 1.425(4) . ?
S1 O2 1.436(3) . ?
S1 C37 1.788(6) . ?
F1 C37 1.318(6) . ?
F2 C37 1.328(7) . ?
F3 C37 1.326(7) . ?
